data_7004155
loop_
_publ_author_name
'Chandrasekhar, Vadapalli'
'Sasikumar, Palani'
'Boomishankar, Ramamoorthy'

_publ_section_title
;
 Assembly of tetra, di and mononuclear molecular cadmium phosphonates
 using 2,4,6-triisopropylphenylphosponic acid and ancillary ligands
;
_journal_issue 38
_journal_name_full 'Dalton Transactions'
_journal_page_first 5189
_journal_page_last 5196
_journal_paper_doi 10.1039/b803256d
_journal_year 2008
_chemical_formula_moiety 'C102 H138 Cd4 N4 O22 P6'
_chemical_formula_sum 'C102 H138 Cd4 N4 O22 P6'
_chemical_formula_weight 2407.58
_chemical_melting_point 459.15
_chemical_name_common 'cadmium phosphonate'
_chemical_name_systematic
;
?
;
_space_group_IT_number 2
_symmetry_cell_setting triclinic
_symmetry_Int_Tables_number 2
_symmetry_space_group_name_Hall '-P 1'
_symmetry_space_group_name_H-M 'P -1'
_atom_sites_solution_hydrogens geom
_atom_sites_solution_primary direct
_atom_sites_solution_secondary difmap
_audit_creation_method SHELXL-97
_cell_angle_alpha 69.26(3)
_cell_angle_beta 75.11(3)
_cell_angle_gamma 86.03(3)
_cell_formula_units_Z 1
_cell_length_a 13.876(3)
_cell_length_b 15.165(3)
_cell_length_c 17.449(4)
_cell_measurement_reflns_used 2517
_cell_measurement_temperature 100(2)
_cell_measurement_theta_max 20.41
_cell_measurement_theta_min 2.24
_cell_volume 3317.6(15)
_computing_cell_refinement 'Bruker SMART'
_computing_data_collection 'Bruker SMART'
_computing_data_reduction 'Bruker SAINT'
_computing_molecular_graphics 'Bruker SHELXTL'
_computing_publication_material 'Bruker SHELXTL'
_computing_structure_refinement 'SHELXL-97 (Sheldrick, 1997)'
_computing_structure_solution 'Bruker SHELXTL'
_diffrn_ambient_temperature 100(2)
_diffrn_measured_fraction_theta_full 0.979
_diffrn_measured_fraction_theta_max 0.979
_diffrn_measurement_device_type 'CCD area detector'
_diffrn_measurement_method 'omega scans'
_diffrn_radiation_monochromator graphite
_diffrn_radiation_source 'fine-focus sealed tube'
_diffrn_radiation_type MoK\a
_diffrn_radiation_wavelength 0.71073
_diffrn_reflns_av_R_equivalents 0.0444
_diffrn_reflns_av_sigmaI/netI 0.1097
_diffrn_reflns_limit_h_max 15
_diffrn_reflns_limit_h_min -17
_diffrn_reflns_limit_k_max 18
_diffrn_reflns_limit_k_min -18
_diffrn_reflns_limit_l_max 21
_diffrn_reflns_limit_l_min -16
_diffrn_reflns_number 18821
_diffrn_reflns_theta_full 26.00
_diffrn_reflns_theta_max 26.00
_diffrn_reflns_theta_min 1.97
_exptl_absorpt_coefficient_mu 0.761
_exptl_absorpt_correction_T_max 0.9278
_exptl_absorpt_correction_T_min 0.8628
_exptl_absorpt_correction_type empirical
_exptl_absorpt_process_details SADABS
_exptl_crystal_colour colourless
_exptl_crystal_density_diffrn 1.205
_exptl_crystal_density_method 'not measured'
_exptl_crystal_description block
_exptl_crystal_F_000 1236
_exptl_crystal_size_max 0.20
_exptl_crystal_size_mid 0.15
_exptl_crystal_size_min 0.10
_refine_diff_density_max 1.522
_refine_diff_density_min -1.857
_refine_diff_density_rms 0.137
_refine_ls_extinction_method none
_refine_ls_goodness_of_fit_ref 1.036
_refine_ls_hydrogen_treatment constr
_refine_ls_matrix_type full
_refine_ls_number_parameters 578
_refine_ls_number_reflns 12765
_refine_ls_number_restraints 0
_refine_ls_restrained_S_all 1.036
_refine_ls_R_factor_all 0.1240
_refine_ls_R_factor_gt 0.0824
_refine_ls_shift/su_max 0.001
_refine_ls_shift/su_mean 0.000
_refine_ls_structure_factor_coef Fsqd
_refine_ls_weighting_details 'calc w=1/[\s^2^(Fo^2^)+(0.1114P)^2^+0.0000P] where P=(Fo^2^+2Fc^2^)/3'
_refine_ls_weighting_scheme calc
_refine_ls_wR_factor_gt 0.1991
_refine_ls_wR_factor_ref 0.2216
_reflns_number_gt 8017
_reflns_number_total 12765
_reflns_threshold_expression >2sigma(I)
_cod_data_source_file b803256d.txt
_cod_data_source_block DMF4
_cod_depositor_comments
;
The following automatic conversions were performed:
'_symmetry_cell_setting' value 'Triclinic' changed to 'triclinic'
according to '/home/saulius/struct/CIF-dictionaries/cif_core.dic'
dictionary named 'cif_core.dic' version 2.4.1 from 2010-06-29.

Automatic conversion script
Id: cif_fix_enum 1527 2010-12-29 10:47:43Z saulius 
;
_cod_original_cell_volume 3317.7(11)
_cod_original_sg_symbol_H-M P-1
_cod_database_code 7004155

loop_
_symmetry_equiv_pos_as_xyz
'x, y, z'
'-x, -y, -z'

loop_
_atom_site_label
_atom_site_type_symbol
_atom_site_fract_x
_atom_site_fract_y
_atom_site_fract_z
_atom_site_U_iso_or_equiv
_atom_site_adp_type
_atom_site_occupancy
_atom_site_symmetry_multiplicity
_atom_site_calc_flag
_atom_site_refinement_flags
_atom_site_disorder_assembly
_atom_site_disorder_group
Cd1 Cd 0.92261(5) 0.17199(4) 0.42308(4) 0.0464(2) Uani 1 1 d . . .
Cd2 Cd 1.18081(4) 0.06558(4) 0.44936(3) 0.03011(17) Uani 1 1 d . . .
P1 P 0.68501(17) 0.12985(16) 0.52852(14) 0.0416(5) Uani 1 1 d . . .
P2 P 1.13855(17) 0.24996(14) 0.29464(14) 0.0408(5) Uani 1 1 d . . .
P3 P 1.00252(14) 0.03100(12) 0.60028(12) 0.0272(4) Uani 1 1 d . . .
O1 O 0.7805(4) 0.1817(4) 0.4977(4) 0.0506(15) Uani 1 1 d . . .
O2 O 0.6317(5) 0.1567(5) 0.4531(4) 0.071(2) Uani 1 1 d . . .
O3 O 0.6920(4) 0.0260(4) 0.5624(4) 0.0464(14) Uani 1 1 d . . .
H2A H 0.6516 0.0013 0.5470 0.070 Uiso 1 1 calc R . .
O4 O 1.0378(4) 0.2661(4) 0.3446(4) 0.0583(18) Uani 1 1 d . . .
O5 O 1.1231(4) 0.1864(4) 0.2447(4) 0.0510(15) Uani 1 1 d . . .
H5A H 1.0961 0.1348 0.2791 0.076 Uiso 1 1 calc R . .
O6 O 1.2111(4) 0.2048(4) 0.3475(4) 0.0510(16) Uani 1 1 d . . .
O7 O 1.0157(4) 0.1163(3) 0.5192(3) 0.0335(12) Uani 1 1 d . . .
O8 O 0.9024(3) -0.0201(3) 0.6285(3) 0.0311(11) Uani 1 1 d . . .
O9 O 1.0900(4) -0.0328(3) 0.5826(3) 0.0340(12) Uani 1 1 d . . .
O10 O 0.8514(6) 0.2726(6) 0.3103(6) 0.094(3) Uani 1 1 d . . .
O11 O 1.2578(4) 0.1275(4) 0.5223(4) 0.0493(15) Uani 1 1 d . . .
N1 N 0.8864(7) 0.4095(7) 0.1977(6) 0.074(3) Uiso 1 1 d . . .
N2 N 1.2679(6) 0.2303(6) 0.5843(5) 0.064(2) Uani 1 1 d . . .
C1 C 0.6072(6) 0.1758(6) 0.6070(5) 0.041(2) Uani 1 1 d . . .
C2 C 0.5650(6) 0.1195(6) 0.6925(6) 0.048(2) Uani 1 1 d . . .
C3 C 0.5204(6) 0.1636(7) 0.7495(7) 0.058(3) Uani 1 1 d . . .
H3 H 0.4953 0.1264 0.8074 0.069 Uiso 1 1 calc R . .
C4 C 0.5115(6) 0.2630(7) 0.7236(6) 0.047(2) Uani 1 1 d . A .
C5 C 0.5469(6) 0.3147(7) 0.6412(6) 0.051(2) Uani 1 1 d . . .
H5 H 0.5385 0.3810 0.6240 0.062 Uiso 1 1 calc R . .
C6 C 0.5952(6) 0.2770(6) 0.5796(6) 0.047(2) Uani 1 1 d . . .
C7 C 0.5679(7) 0.0123(6) 0.7270(6) 0.052(2) Uani 1 1 d . . .
H7 H 0.5740 -0.0114 0.6794 0.062 Uiso 1 1 calc R . .
C8 C 0.4723(8) -0.0302(7) 0.7948(7) 0.076(3) Uani 1 1 d . . .
H8A H 0.4756 -0.0991 0.8152 0.115 Uiso 1 1 calc R . .
H8B H 0.4146 -0.0108 0.7705 0.115 Uiso 1 1 calc R . .
H8C H 0.4655 -0.0078 0.8422 0.115 Uiso 1 1 calc R . .
C9 C 0.6606(7) -0.0168(7) 0.7624(7) 0.068(3) Uani 1 1 d . . .
H9A H 0.6639 -0.0858 0.7839 0.101 Uiso 1 1 calc R . .
H9B H 0.6562 0.0070 0.8085 0.101 Uiso 1 1 calc R . .
H9C H 0.7206 0.0097 0.7173 0.101 Uiso 1 1 calc R . .
C10 C 0.4640(7) 0.3073(8) 0.7901(7) 0.066(3) Uani 1 1 d . . .
C11A C 0.3761(14) 0.3642(14) 0.7705(13) 0.052(5) Uiso 0.50 1 d P A 1
C12A C 0.5413(16) 0.3330(17) 0.8236(15) 0.070(6) Uiso 0.50 1 d P A 1
C11B C 0.3517(16) 0.3160(17) 0.7974(14) 0.066(6) Uiso 0.50 1 d P A 2
C12B C 0.5335(16) 0.3866(17) 0.7876(15) 0.071(6) Uiso 0.50 1 d P A 2
C13 C 0.6255(8) 0.3395(6) 0.4896(6) 0.060(3) Uani 1 1 d . . .
H13 H 0.6687 0.3028 0.4567 0.072 Uiso 1 1 calc R . .
C14 C 0.5346(8) 0.3722(8) 0.4525(7) 0.081(4) Uani 1 1 d . . .
H14A H 0.5570 0.4128 0.3930 0.121 Uiso 1 1 calc R . .
H14B H 0.4907 0.4076 0.4844 0.121 Uiso 1 1 calc R . .
H14C H 0.4980 0.3171 0.4564 0.121 Uiso 1 1 calc R . .
C15 C 0.6870(8) 0.4275(7) 0.4785(7) 0.074(3) Uani 1 1 d . . .
H15A H 0.7062 0.4670 0.4185 0.111 Uiso 1 1 calc R . .
H15B H 0.7471 0.4067 0.4990 0.111 Uiso 1 1 calc R . .
H15C H 0.6464 0.4639 0.5110 0.111 Uiso 1 1 calc R . .
C16 C 1.1881(6) 0.3640(5) 0.2172(5) 0.042(2) Uani 1 1 d . . .
C17 C 1.2341(7) 0.3788(7) 0.1322(6) 0.056(2) Uani 1 1 d . . .
C18 C 1.2558(7) 0.4729(7) 0.0772(6) 0.057(2) Uani 1 1 d . . .
H18 H 1.2850 0.4839 0.0189 0.068 Uiso 1 1 calc R . .
C19 C 1.2373(8) 0.5484(7) 0.1025(6) 0.061(3) Uani 1 1 d . . .
C20 C 1.1999(7) 0.5318(6) 0.1864(7) 0.060(3) Uani 1 1 d . . .
H20 H 1.1898 0.5842 0.2051 0.072 Uiso 1 1 calc R . .
C21 C 1.1754(6) 0.4423(6) 0.2465(5) 0.046(2) Uani 1 1 d . . .
C22 C 1.2679(8) 0.3019(8) 0.0951(6) 0.072(3) Uani 1 1 d . . .
H22 H 1.2575 0.2402 0.1432 0.087 Uiso 1 1 calc R . .
C23 C 1.3790(10) 0.3125(9) 0.0511(9) 0.114(5) Uani 1 1 d . . .
H23A H 1.3988 0.2611 0.0289 0.171 Uiso 1 1 calc R . .
H23B H 1.4174 0.3099 0.0917 0.171 Uiso 1 1 calc R . .
H23C H 1.3921 0.3731 0.0044 0.171 Uiso 1 1 calc R . .
C24 C 1.2025(10) 0.2994(9) 0.0365(9) 0.099(4) Uiso 1 1 d . . .
H24A H 1.2245 0.2489 0.0135 0.148 Uiso 1 1 calc R . .
H24B H 1.2087 0.3601 -0.0101 0.148 Uiso 1 1 calc R . .
H24C H 1.1327 0.2875 0.0688 0.148 Uiso 1 1 calc R . .
C25 C 1.2562(9) 0.6486(8) 0.0404(8) 0.084(4) Uani 1 1 d . . .
H25 H 1.2349 0.6917 0.0734 0.100 Uiso 1 1 calc R . .
C26 C 1.1993(10) 0.6724(8) -0.0239(9) 0.110(5) Uani 1 1 d . . .
H26A H 1.2140 0.7381 -0.0614 0.166 Uiso 1 1 calc R . .
H26B H 1.1278 0.6643 0.0038 0.166 Uiso 1 1 calc R . .
H26C H 1.2179 0.6307 -0.0571 0.166 Uiso 1 1 calc R . .
C27 C 1.3648(11) 0.6644(9) 0.0020(10) 0.123(6) Uani 1 1 d . . .
H27A H 1.4001 0.6495 0.0469 0.184 Uiso 1 1 calc R . .
H27B H 1.3781 0.7305 -0.0347 0.184 Uiso 1 1 calc R . .
H27C H 1.3879 0.6235 -0.0314 0.184 Uiso 1 1 calc R . .
C28 C 1.1362(8) 0.4345(7) 0.3385(6) 0.060(3) Uani 1 1 d . . .
H28 H 1.1286 0.3661 0.3745 0.072 Uiso 1 1 calc R . .
C29 C 1.2117(9) 0.4805(8) 0.3646(7) 0.082(4) Uani 1 1 d . . .
H29A H 1.1862 0.4753 0.4240 0.124 Uiso 1 1 calc R . .
H29B H 1.2216 0.5473 0.3288 0.124 Uiso 1 1 calc R . .
H29C H 1.2755 0.4485 0.3577 0.124 Uiso 1 1 calc R . .
C30 C 1.0337(9) 0.4795(7) 0.3521(7) 0.074(3) Uani 1 1 d . . .
H30A H 1.0092 0.4733 0.4117 0.111 Uiso 1 1 calc R . .
H30B H 0.9868 0.4477 0.3364 0.111 Uiso 1 1 calc R . .
H30C H 1.0397 0.5465 0.3167 0.111 Uiso 1 1 calc R . .
C31 C 1.0167(5) 0.0718(5) 0.6828(5) 0.0340(17) Uani 1 1 d . . .
C32 C 0.9740(6) 0.1596(5) 0.6872(5) 0.0376(18) Uani 1 1 d . . .
C33 C 0.9975(6) 0.1980(6) 0.7408(5) 0.046(2) Uani 1 1 d . . .
H33 H 0.9697 0.2568 0.7418 0.055 Uiso 1 1 calc R . .
C34 C 1.0599(7) 0.1549(7) 0.7935(6) 0.060(3) Uani 1 1 d . B .
C35 C 1.0939(7) 0.0672(7) 0.7929(6) 0.056(2) Uani 1 1 d . . .
H35 H 1.1342 0.0347 0.8303 0.067 Uiso 1 1 calc R . .
C36 C 1.0724(6) 0.0235(6) 0.7407(5) 0.042(2) Uani 1 1 d . . .
C37 C 0.8999(6) 0.2091(6) 0.6364(5) 0.0410(19) Uani 1 1 d . . .
H37 H 0.8809 0.1656 0.6107 0.049 Uiso 1 1 calc R . .
C38 C 0.9464(6) 0.3006(5) 0.5637(6) 0.049(2) Uani 1 1 d . . .
H38A H 0.8973 0.3305 0.5314 0.073 Uiso 1 1 calc R . .
H38B H 1.0053 0.2849 0.5262 0.073 Uiso 1 1 calc R . .
H38C H 0.9660 0.3441 0.5876 0.073 Uiso 1 1 calc R . .
C39 C 0.8033(6) 0.2330(6) 0.6940(6) 0.054(2) Uani 1 1 d . . .
H39A H 0.7565 0.2641 0.6597 0.081 Uiso 1 1 calc R . .
H39B H 0.8204 0.2751 0.7204 0.081 Uiso 1 1 calc R . .
H39C H 0.7723 0.1747 0.7382 0.081 Uiso 1 1 calc R . .
C43 C 1.1069(7) -0.0763(6) 0.7556(6) 0.052(2) Uiso 1 1 d . . .
H43 H 1.0778 -0.1018 0.7206 0.063 Uiso 1 1 calc R . .
C44 C 1.2178(7) -0.0797(7) 0.7269(8) 0.077(3) Uani 1 1 d . . .
H44A H 1.2377 -0.1453 0.7367 0.115 Uiso 1 1 calc R . .
H44B H 1.2488 -0.0533 0.7589 0.115 Uiso 1 1 calc R . .
H44C H 1.2397 -0.0427 0.6664 0.115 Uiso 1 1 calc R . .
C45 C 1.0687(9) -0.1404(9) 0.8490(8) 0.093(4) Uiso 1 1 d . . .
H45A H 1.0914 -0.2048 0.8560 0.139 Uiso 1 1 calc R . .
H45B H 0.9956 -0.1406 0.8650 0.139 Uiso 1 1 calc R . .
H45C H 1.0947 -0.1165 0.8852 0.139 Uiso 1 1 calc R . .
C46 C 0.9082(10) 0.3206(9) 0.2419(7) 0.086(4) Uani 1 1 d . . .
C47 C 0.8007(11) 0.4521(11) 0.2299(10) 0.120(5) Uiso 1 1 d . . .
H47A H 0.7587 0.4049 0.2794 0.181 Uiso 1 1 calc R . .
H47B H 0.7635 0.4788 0.1864 0.181 Uiso 1 1 calc R . .
H47C H 0.8198 0.5025 0.2464 0.181 Uiso 1 1 calc R . .
C48 C 0.9622(5) 0.4540(5) 0.1233(4) 0.101(4) Uani 1 1 d . . .
H48A H 0.9422 0.5180 0.0944 0.152 Uiso 1 1 calc R . .
H48B H 0.9720 0.4176 0.0855 0.152 Uiso 1 1 calc R . .
H48C H 1.0247 0.4572 0.1387 0.152 Uiso 1 1 calc R . .
C49 C 1.2317(5) 0.2015(5) 0.5354(4) 0.052(2) Uani 1 1 d R . .
C50 C 1.2340(5) 0.3183(5) 0.5955(4) 0.086(4) Uiso 1 1 d R . .
H50A H 1.2678 0.3308 0.6336 0.128 Uiso 1 1 d R . .
H50B H 1.1617 0.3142 0.6199 0.128 Uiso 1 1 d R . .
H50C H 1.2496 0.3695 0.5405 0.128 Uiso 1 1 d R . .
C51 C 1.3350(8) 0.1760(9) 0.6309(8) 0.088(4) Uani 1 1 d . . .
H51A H 1.3537 0.2105 0.6632 0.132 Uiso 1 1 calc R . .
H51B H 1.3948 0.1643 0.5918 0.132 Uiso 1 1 calc R . .
H51C H 1.3026 0.1157 0.6699 0.132 Uiso 1 1 calc R . .
C40 C 1.0861(9) 0.2011(8) 0.8502(8) 0.080(3) Uiso 1 1 d . . .
C41A C 1.0212(13) 0.1521(12) 0.9421(11) 0.082(5) Uiso 0.70 1 d P B 1
C42A C 1.0718(12) 0.3070(11) 0.8271(10) 0.075(4) Uiso 0.70 1 d P B 1
C41B C 1.178(3) 0.173(2) 0.867(2) 0.069(10) Uiso 0.30 1 d P B 2
C42B C 1.008(3) 0.240(3) 0.894(3) 0.084(11) Uiso 0.30 1 d P B 2

loop_
_atom_site_aniso_label
_atom_site_aniso_U_11
_atom_site_aniso_U_22
_atom_site_aniso_U_33
_atom_site_aniso_U_23
_atom_site_aniso_U_13
_atom_site_aniso_U_12
Cd1 0.0444(4) 0.0356(4) 0.0588(4) -0.0279(3) 0.0036(3) 0.0024(3)
Cd2 0.0304(3) 0.0258(3) 0.0397(3) -0.0199(2) -0.0075(2) 0.0050(2)
P1 0.0455(13) 0.0452(13) 0.0454(13) -0.0274(11) -0.0201(11) 0.0235(11)
P2 0.0480(13) 0.0306(11) 0.0425(12) -0.0160(10) -0.0061(10) 0.0074(10)
P3 0.0302(10) 0.0241(9) 0.0334(10) -0.0190(8) -0.0076(8) 0.0080(8)
O1 0.067(4) 0.038(3) 0.051(4) -0.028(3) -0.011(3) 0.025(3)
O2 0.092(5) 0.092(5) 0.057(4) -0.052(4) -0.047(4) 0.063(4)
O3 0.053(4) 0.038(3) 0.062(4) -0.032(3) -0.023(3) 0.027(3)
O4 0.061(4) 0.044(3) 0.044(4) -0.009(3) 0.014(3) 0.025(3)
O5 0.063(4) 0.047(3) 0.043(3) -0.023(3) 0.001(3) -0.010(3)
O6 0.049(4) 0.034(3) 0.063(4) -0.005(3) -0.019(3) -0.004(3)
O7 0.038(3) 0.027(3) 0.037(3) -0.015(2) -0.010(2) 0.015(2)
O8 0.030(3) 0.038(3) 0.029(3) -0.020(2) -0.001(2) -0.003(2)
O9 0.037(3) 0.030(3) 0.040(3) -0.018(2) -0.012(2) 0.017(2)
O10 0.078(6) 0.098(6) 0.086(6) -0.014(5) -0.014(5) -0.002(5)
O11 0.054(4) 0.050(4) 0.054(4) -0.028(3) -0.015(3) 0.000(3)
N2 0.072(6) 0.060(5) 0.069(6) -0.029(5) -0.021(5) -0.014(4)
C1 0.043(5) 0.043(5) 0.053(5) -0.034(4) -0.020(4) 0.018(4)
C2 0.045(5) 0.054(5) 0.056(6) -0.034(5) -0.016(4) 0.020(4)
C3 0.034(5) 0.079(7) 0.066(6) -0.035(6) -0.012(4) 0.012(5)
C4 0.029(4) 0.068(6) 0.058(6) -0.041(5) -0.009(4) 0.014(4)
C5 0.043(5) 0.057(6) 0.069(7) -0.042(5) -0.019(5) 0.031(4)
C6 0.046(5) 0.048(5) 0.055(6) -0.028(4) -0.015(4) 0.022(4)
C7 0.056(6) 0.055(6) 0.045(5) -0.019(5) -0.013(4) 0.005(5)
C8 0.075(8) 0.058(6) 0.093(9) -0.027(6) -0.015(7) 0.005(6)
C9 0.061(7) 0.071(7) 0.075(7) -0.029(6) -0.023(6) 0.015(5)
C10 0.054(6) 0.090(8) 0.086(8) -0.071(7) -0.020(5) 0.028(5)
C13 0.083(7) 0.035(5) 0.062(6) -0.023(5) -0.018(5) 0.034(5)
C14 0.103(9) 0.075(7) 0.060(7) -0.016(6) -0.036(6) 0.048(7)
C15 0.070(7) 0.067(7) 0.072(7) -0.020(6) -0.011(6) 0.035(6)
C16 0.052(5) 0.036(4) 0.038(5) -0.014(4) -0.012(4) 0.010(4)
C17 0.066(6) 0.048(5) 0.052(6) -0.019(5) -0.010(5) 0.006(5)
C18 0.054(6) 0.073(7) 0.040(5) -0.018(5) -0.006(4) -0.004(5)
C19 0.082(7) 0.049(6) 0.046(6) -0.003(5) -0.022(5) -0.013(5)
C20 0.078(7) 0.041(5) 0.067(7) -0.022(5) -0.023(6) 0.003(5)
C21 0.053(5) 0.038(5) 0.042(5) -0.010(4) -0.008(4) -0.004(4)
C22 0.091(8) 0.068(7) 0.045(6) -0.024(5) 0.011(6) 0.007(6)
C23 0.131(12) 0.090(10) 0.098(10) -0.043(8) 0.023(9) 0.003(9)
C25 0.099(10) 0.058(7) 0.082(9) -0.006(6) -0.023(7) -0.027(7)
C26 0.100(10) 0.072(8) 0.103(10) 0.034(7) -0.026(8) 0.020(7)
C27 0.128(13) 0.081(9) 0.122(13) 0.016(9) -0.029(10) -0.041(9)
C28 0.089(8) 0.042(5) 0.048(6) -0.016(5) -0.016(5) -0.003(5)
C29 0.122(10) 0.065(7) 0.078(8) -0.031(6) -0.045(7) -0.002(7)
C30 0.110(9) 0.042(5) 0.063(7) -0.026(5) 0.000(6) 0.008(6)
C31 0.026(4) 0.036(4) 0.044(5) -0.025(4) 0.000(3) 0.000(3)
C32 0.042(5) 0.034(4) 0.040(5) -0.025(4) 0.002(4) -0.003(4)
C33 0.045(5) 0.049(5) 0.054(5) -0.036(5) -0.004(4) 0.000(4)
C34 0.060(6) 0.073(7) 0.068(7) -0.049(6) -0.017(5) 0.000(5)
C35 0.063(6) 0.069(6) 0.059(6) -0.039(5) -0.030(5) 0.007(5)
C36 0.048(5) 0.039(5) 0.042(5) -0.018(4) -0.014(4) 0.008(4)
C37 0.038(5) 0.040(4) 0.054(5) -0.029(4) -0.013(4) 0.012(4)
C38 0.058(6) 0.026(4) 0.066(6) -0.026(4) -0.010(5) 0.013(4)
C39 0.049(5) 0.056(6) 0.069(6) -0.044(5) -0.007(5) 0.021(4)
C44 0.065(7) 0.072(7) 0.118(10) -0.046(7) -0.055(7) 0.038(6)
C46 0.121(11) 0.079(8) 0.045(7) -0.006(6) -0.021(7) 0.002(8)
C48 0.103(10) 0.095(10) 0.108(11) -0.032(9) -0.029(9) -0.011(8)
C49 0.057(6) 0.054(6) 0.052(6) -0.032(5) -0.002(4) -0.019(5)
C51 0.072(8) 0.106(10) 0.112(10) -0.056(8) -0.038(7) -0.008(7)

loop_
_atom_type_symbol
_atom_type_description
_atom_type_scat_dispersion_real
_atom_type_scat_dispersion_imag
_atom_type_scat_source
C C 0.0033 0.0016 'International Tables Vol C Tables 4.2.6.8 and 6.1.1.4'
H H 0.0000 0.0000 'International Tables Vol C Tables 4.2.6.8 and 6.1.1.4'
N N 0.0061 0.0033 'International Tables Vol C Tables 4.2.6.8 and 6.1.1.4'
O O 0.0106 0.0060 'International Tables Vol C Tables 4.2.6.8 and 6.1.1.4'
P P 0.1023 0.0942 'International Tables Vol C Tables 4.2.6.8 and 6.1.1.4'
Cd Cd -0.8075 1.2024 'International Tables Vol C Tables 4.2.6.8 and 6.1.1.4'

loop_
_geom_angle_atom_site_label_1
_geom_angle_atom_site_label_2
_geom_angle_atom_site_label_3
_geom_angle
_geom_angle_site_symmetry_1
_geom_angle_site_symmetry_3
_geom_angle_publ_flag
O4 Cd1 O1 135.5(2) . . ?
O4 Cd1 O9 122.6(2) . 2_756 ?
O1 Cd1 O9 100.1(2) . 2_756 ?
O4 Cd1 O7 88.9(2) . . ?
O1 Cd1 O7 103.1(2) . . ?
O9 Cd1 O7 91.45(18) 2_756 . ?
O4 Cd1 O10 76.5(3) . . ?
O1 Cd1 O10 82.5(3) . . ?
O9 Cd1 O10 103.2(3) 2_756 . ?
O7 Cd1 O10 163.3(2) . . ?
O3 Cd2 O6 110.9(2) 2_756 . ?
O3 Cd2 O8 97.03(19) 2_756 2_756 ?
O6 Cd2 O8 89.04(19) . 2_756 ?
O3 Cd2 O11 88.2(2) 2_756 . ?
O6 Cd2 O11 85.9(2) . . ?
O8 Cd2 O11 173.76(19) 2_756 . ?
O3 Cd2 O9 96.75(19) 2_756 . ?
O6 Cd2 O9 151.0(2) . . ?
O8 Cd2 O9 96.37(17) 2_756 . ?
O11 Cd2 O9 86.34(19) . . ?
O3 Cd2 O7 156.54(19) 2_756 . ?
O6 Cd2 O7 92.19(19) . . ?
O8 Cd2 O7 87.25(16) 2_756 . ?
O11 Cd2 O7 89.28(19) . . ?
O9 Cd2 O7 59.81(15) . . ?
O3 Cd2 P3 126.53(16) 2_756 . ?
O6 Cd2 P3 121.45(16) . . ?
O8 Cd2 P3 94.20(12) 2_756 . ?
O11 Cd2 P3 85.34(15) . . ?
O9 Cd2 P3 29.92(11) . . ?
O7 Cd2 P3 30.02(11) . . ?
O1 P1 O3 115.0(3) . . ?
O1 P1 O2 108.7(4) . . ?
O3 P1 O2 108.2(4) . . ?
O1 P1 C1 106.3(4) . . ?
O3 P1 C1 112.1(4) . . ?
O2 P1 C1 106.2(3) . . ?
O4 P2 O6 114.1(4) . . ?
O4 P2 O5 107.7(4) . . ?
O6 P2 O5 109.7(3) . . ?
O4 P2 C16 107.3(3) . . ?
O6 P2 C16 110.1(4) . . ?
O5 P2 C16 107.6(4) . . ?
O8 P3 O7 114.3(3) . . ?
O8 P3 O9 112.2(3) . . ?
O7 P3 O9 105.1(3) . . ?
O8 P3 C31 108.9(3) . . ?
O7 P3 C31 107.5(3) . . ?
O9 P3 C31 108.7(3) . . ?
O8 P3 Cd2 135.11(19) . . ?
O7 P3 Cd2 55.76(18) . . ?
O9 P3 Cd2 49.67(19) . . ?
C31 P3 Cd2 115.8(2) . . ?
P1 O1 Cd1 137.0(3) . . ?
P1 O3 Cd2 131.1(4) . 2_756 ?
P1 O3 H2A 109.5 . . ?
Cd2 O3 H2A 100.7 2_756 . ?
P2 O4 Cd1 130.5(3) . . ?
P2 O5 H5A 109.5 . . ?
P2 O6 Cd2 122.3(3) . . ?
P3 O7 Cd1 132.2(3) . . ?
P3 O7 Cd2 94.2(2) . . ?
Cd1 O7 Cd2 108.93(19) . . ?
P3 O8 Cd2 129.1(3) . 2_756 ?
P3 O9 Cd1 125.6(3) . 2_756 ?
P3 O9 Cd2 100.4(2) . . ?
Cd1 O9 Cd2 108.1(2) 2_756 . ?
C46 O10 Cd1 119.1(8) . . ?
C49 O11 Cd2 122.8(5) . . ?
C46 N1 C47 120.3(11) . . ?
C46 N1 C48 113.5(9) . . ?
C47 N1 C48 125.9(10) . . ?
C49 N2 C51 122.4(8) . . ?
C49 N2 C50 118.7(8) . . ?
C51 N2 C50 118.8(8) . . ?
C2 C1 C6 119.7(7) . . ?
C2 C1 P1 123.9(6) . . ?
C6 C1 P1 116.3(7) . . ?
C3 C2 C1 118.8(8) . . ?
C3 C2 C7 117.0(9) . . ?
C1 C2 C7 124.1(7) . . ?
C2 C3 C4 121.6(9) . . ?
C2 C3 H3 119.2 . . ?
C4 C3 H3 119.2 . . ?
C5 C4 C3 118.4(8) . . ?
C5 C4 C10 122.7(9) . . ?
C3 C4 C10 118.9(9) . . ?
C4 C5 C6 124.1(9) . . ?
C4 C5 H5 117.9 . . ?
C6 C5 H5 117.9 . . ?
C5 C6 C1 117.1(8) . . ?
C5 C6 C13 119.8(8) . . ?
C1 C6 C13 123.0(8) . . ?
C2 C7 C8 111.2(8) . . ?
C2 C7 C9 108.7(8) . . ?
C8 C7 C9 111.2(8) . . ?
C2 C7 H7 108.5 . . ?
C8 C7 H7 108.5 . . ?
C9 C7 H7 108.5 . . ?
C7 C8 H8A 109.5 . . ?
C7 C8 H8B 109.5 . . ?
H8A C8 H8B 109.5 . . ?
C7 C8 H8C 109.5 . . ?
H8A C8 H8C 109.5 . . ?
H8B C8 H8C 109.5 . . ?
C7 C9 H9A 109.5 . . ?
C7 C9 H9B 109.5 . . ?
H9A C9 H9B 109.5 . . ?
C7 C9 H9C 109.5 . . ?
H9A C9 H9C 109.5 . . ?
H9B C9 H9C 109.5 . . ?
C12A C10 C11A 125.8(14) . . ?
C12A C10 C4 110.4(11) . . ?
C11A C10 C4 112.2(10) . . ?
C12A C10 C11B 139.9(14) . . ?
C11A C10 C11B 29.2(9) . . ?
C4 C10 C11B 109.6(11) . . ?
C12A C10 C12B 32.3(10) . . ?
C11A C10 C12B 99.7(13) . . ?
C4 C10 C12B 111.7(11) . . ?
C11B C10 C12B 124.6(14) . . ?
C6 C13 C14 111.4(9) . . ?
C6 C13 C15 111.5(8) . . ?
C14 C13 C15 109.4(8) . . ?
C6 C13 H13 108.1 . . ?
C14 C13 H13 108.1 . . ?
C15 C13 H13 108.1 . . ?
C13 C14 H14A 109.5 . . ?
C13 C14 H14B 109.5 . . ?
H14A C14 H14B 109.5 . . ?
C13 C14 H14C 109.5 . . ?
H14A C14 H14C 109.5 . . ?
H14B C14 H14C 109.5 . . ?
C13 C15 H15A 109.5 . . ?
C13 C15 H15B 109.5 . . ?
H15A C15 H15B 109.5 . . ?
C13 C15 H15C 109.5 . . ?
H15A C15 H15C 109.5 . . ?
H15B C15 H15C 109.5 . . ?
C17 C16 C21 119.5(8) . . ?
C17 C16 P2 123.9(7) . . ?
C21 C16 P2 116.7(6) . . ?
C16 C17 C18 117.4(8) . . ?
C16 C17 C22 125.4(8) . . ?
C18 C17 C22 117.1(9) . . ?
C19 C18 C17 123.7(9) . . ?
C19 C18 H18 118.1 . . ?
C17 C18 H18 118.1 . . ?
C18 C19 C20 117.7(9) . . ?
C18 C19 C25 121.9(10) . . ?
C20 C19 C25 120.4(10) . . ?
C19 C20 C21 123.6(9) . . ?
C19 C20 H20 118.2 . . ?
C21 C20 H20 118.2 . . ?
C20 C21 C16 117.6(8) . . ?
C20 C21 C28 117.7(8) . . ?
C16 C21 C28 124.7(7) . . ?
C17 C22 C23 111.4(10) . . ?
C17 C22 C24 110.3(10) . . ?
C23 C22 C24 112.7(10) . . ?
C17 C22 H22 107.4 . . ?
C23 C22 H22 107.4 . . ?
C24 C22 H22 107.4 . . ?
C22 C23 H23A 109.5 . . ?
C22 C23 H23B 109.5 . . ?
H23A C23 H23B 109.5 . . ?
C22 C23 H23C 109.5 . . ?
H23A C23 H23C 109.5 . . ?
H23B C23 H23C 109.5 . . ?
C22 C24 H24A 109.5 . . ?
C22 C24 H24B 109.5 . . ?
H24A C24 H24B 109.5 . . ?
C22 C24 H24C 109.5 . . ?
H24A C24 H24C 109.5 . . ?
H24B C24 H24C 109.5 . . ?
C26 C25 C27 111.9(11) . . ?
C26 C25 C19 113.5(10) . . ?
C27 C25 C19 109.0(10) . . ?
C26 C25 H25 107.4 . . ?
C27 C25 H25 107.4 . . ?
C19 C25 H25 107.4 . . ?
C25 C26 H26A 109.5 . . ?
C25 C26 H26B 109.5 . . ?
H26A C26 H26B 109.5 . . ?
C25 C26 H26C 109.5 . . ?
H26A C26 H26C 109.5 . . ?
H26B C26 H26C 109.5 . . ?
C25 C27 H27A 109.5 . . ?
C25 C27 H27B 109.5 . . ?
H27A C27 H27B 109.5 . . ?
C25 C27 H27C 109.5 . . ?
H27A C27 H27C 109.5 . . ?
H27B C27 H27C 109.5 . . ?
C21 C28 C30 110.6(8) . . ?
C21 C28 C29 109.7(9) . . ?
C30 C28 C29 111.3(9) . . ?
C21 C28 H28 108.4 . . ?
C30 C28 H28 108.4 . . ?
C29 C28 H28 108.4 . . ?
C28 C29 H29A 109.5 . . ?
C28 C29 H29B 109.5 . . ?
H29A C29 H29B 109.5 . . ?
C28 C29 H29C 109.5 . . ?
H29A C29 H29C 109.5 . . ?
H29B C29 H29C 109.5 . . ?
C28 C30 H30A 109.5 . . ?
C28 C30 H30B 109.5 . . ?
H30A C30 H30B 109.5 . . ?
C28 C30 H30C 109.5 . . ?
H30A C30 H30C 109.5 . . ?
H30B C30 H30C 109.5 . . ?
C36 C31 C32 117.7(7) . . ?
C36 C31 P3 122.5(6) . . ?
C32 C31 P3 119.7(6) . . ?
C33 C32 C31 119.8(8) . . ?
C33 C32 C37 118.8(7) . . ?
C31 C32 C37 121.3(7) . . ?
C32 C33 C34 123.0(8) . . ?
C32 C33 H33 118.5 . . ?
C34 C33 H33 118.5 . . ?
C35 C34 C33 116.1(8) . . ?
C35 C34 C40 122.5(9) . . ?
C33 C34 C40 121.3(9) . . ?
C34 C35 C36 123.9(9) . . ?
C34 C35 H35 118.0 . . ?
C36 C35 H35 118.0 . . ?
C35 C36 C31 118.9(7) . . ?
C35 C36 C43 116.2(8) . . ?
C31 C36 C43 124.8(7) . . ?
C32 C37 C38 111.3(7) . . ?
C32 C37 C39 111.2(7) . . ?
C38 C37 C39 109.7(6) . . ?
C32 C37 H37 108.2 . . ?
C38 C37 H37 108.2 . . ?
C39 C37 H37 108.2 . . ?
C37 C38 H38A 109.5 . . ?
C37 C38 H38B 109.5 . . ?
H38A C38 H38B 109.5 . . ?
C37 C38 H38C 109.5 . . ?
H38A C38 H38C 109.5 . . ?
H38B C38 H38C 109.5 . . ?
C37 C39 H39A 109.5 . . ?
C37 C39 H39B 109.5 . . ?
H39A C39 H39B 109.5 . . ?
C37 C39 H39C 109.5 . . ?
H39A C39 H39C 109.5 . . ?
H39B C39 H39C 109.5 . . ?
C44 C43 C36 111.5(8) . . ?
C44 C43 C45 111.0(8) . . ?
C36 C43 C45 111.8(8) . . ?
C44 C43 H43 107.4 . . ?
C36 C43 H43 107.4 . . ?
C45 C43 H43 107.4 . . ?
C43 C44 H44A 109.5 . . ?
C43 C44 H44B 109.5 . . ?
H44A C44 H44B 109.5 . . ?
C43 C44 H44C 109.5 . . ?
H44A C44 H44C 109.5 . . ?
H44B C44 H44C 109.5 . . ?
C43 C45 H45A 109.5 . . ?
C43 C45 H45B 109.5 . . ?
H45A C45 H45B 109.5 . . ?
C43 C45 H45C 109.5 . . ?
H45A C45 H45C 109.5 . . ?
H45B C45 H45C 109.5 . . ?
O10 C46 N1 121.9(12) . . ?
N1 C47 H47A 109.5 . . ?
N1 C47 H47B 109.5 . . ?
H47A C47 H47B 109.5 . . ?
N1 C47 H47C 109.5 . . ?
H47A C47 H47C 109.5 . . ?
H47B C47 H47C 109.5 . . ?
N1 C48 H48A 109.5 . . ?
N1 C48 H48B 109.5 . . ?
H48A C48 H48B 109.5 . . ?
N1 C48 H48C 109.5 . . ?
H48A C48 H48C 109.5 . . ?
H48B C48 H48C 109.5 . . ?
O11 C49 N2 122.3(7) . . ?
N2 C50 H50A 109.4 . . ?
N2 C50 H50B 109.7 . . ?
H50A C50 H50B 109.5 . . ?
N2 C50 H50C 109.3 . . ?
H50A C50 H50C 109.5 . . ?
H50B C50 H50C 109.5 . . ?
N2 C51 H51A 109.5 . . ?
N2 C51 H51B 109.5 . . ?
H51A C51 H51B 109.5 . . ?
N2 C51 H51C 109.5 . . ?
H51A C51 H51C 109.5 . . ?
H51B C51 H51C 109.5 . . ?
C42B C40 C41B 129(2) . . ?
C42B C40 C34 116.2(19) . . ?
C41B C40 C34 112.0(18) . . ?
C42B C40 C42A 56.8(18) . . ?
C41B C40 C42A 113.0(18) . . ?
C34 C40 C42A 117.2(11) . . ?
C42B C40 C41A 53.3(18) . . ?
C41B C40 C41A 96.8(18) . . ?
C34 C40 C41A 108.1(10) . . ?
C42A C40 C41A 107.6(12) . . ?

loop_
_geom_bond_atom_site_label_1
_geom_bond_atom_site_label_2
_geom_bond_distance
_geom_bond_site_symmetry_2
_geom_bond_publ_flag
Cd1 O4 2.068(6) . ?
Cd1 O1 2.093(6) . ?
Cd1 O9 2.169(5) 2_756 ?
Cd1 O7 2.271(5) . ?
Cd1 O10 2.417(8) . ?
Cd2 O3 2.182(5) 2_756 ?
Cd2 O6 2.208(5) . ?
Cd2 O8 2.288(5) 2_756 ?
Cd2 O11 2.308(6) . ?
Cd2 O9 2.349(5) . ?
Cd2 O7 2.512(5) . ?
Cd2 P3 3.031(2) . ?
P1 O1 1.464(6) . ?
P1 O3 1.479(5) . ?
P1 O2 1.589(6) . ?
P1 C1 1.828(8) . ?
P2 O4 1.500(6) . ?
P2 O6 1.506(6) . ?
P2 O5 1.565(6) . ?
P2 C16 1.823(8) . ?
P3 O8 1.516(5) . ?
P3 O7 1.521(5) . ?
P3 O9 1.537(5) . ?
P3 C31 1.812(8) . ?
O3 Cd2 2.182(5) 2_756 ?
O3 H2A 0.8400 . ?
O5 H5A 0.8400 . ?
O8 Cd2 2.288(5) 2_756 ?
O9 Cd1 2.169(5) 2_756 ?
O10 C46 1.247(13) . ?
O11 C49 1.234(8) . ?
N1 C46 1.353(13) . ?
N1 C47 1.398(15) . ?
N1 C48 1.422(11) . ?
N2 C49 1.299(10) . ?
N2 C51 1.419(13) . ?
N2 C50 1.446(10) . ?
C1 C2 1.419(12) . ?
C1 C6 1.448(11) . ?
C2 C3 1.386(12) . ?
C2 C7 1.521(12) . ?
C3 C4 1.419(13) . ?
C3 H3 0.9500 . ?
C4 C5 1.347(13) . ?
C4 C10 1.526(12) . ?
C5 C6 1.394(11) . ?
C5 H5 0.9500 . ?
C6 C13 1.485(13) . ?
C7 C8 1.532(13) . ?
C7 C9 1.538(12) . ?
C7 H7 1.0000 . ?
C8 H8A 0.9800 . ?
C8 H8B 0.9800 . ?
C8 H8C 0.9800 . ?
C9 H9A 0.9800 . ?
C9 H9B 0.9800 . ?
C9 H9C 0.9800 . ?
C10 C12A 1.48(2) . ?
C10 C11A 1.49(2) . ?
C10 C11B 1.53(2) . ?
C10 C12B 1.58(2) . ?
C13 C14 1.537(13) . ?
C13 C15 1.561(14) . ?
C13 H13 1.0000 . ?
C14 H14A 0.9800 . ?
C14 H14B 0.9800 . ?
C14 H14C 0.9800 . ?
C15 H15A 0.9800 . ?
C15 H15B 0.9800 . ?
C15 H15C 0.9800 . ?
C16 C17 1.398(12) . ?
C16 C21 1.434(11) . ?
C17 C18 1.411(13) . ?
C17 C22 1.518(13) . ?
C18 C19 1.354(13) . ?
C18 H18 0.9500 . ?
C19 C20 1.357(13) . ?
C19 C25 1.514(13) . ?
C20 C21 1.390(12) . ?
C20 H20 0.9500 . ?
C21 C28 1.521(12) . ?
C22 C23 1.526(16) . ?
C22 C24 1.544(16) . ?
C22 H22 1.0000 . ?
C23 H23A 0.9800 . ?
C23 H23B 0.9800 . ?
C23 H23C 0.9800 . ?
C24 H24A 0.9800 . ?
C24 H24B 0.9800 . ?
C24 H24C 0.9800 . ?
C25 C26 1.464(16) . ?
C25 C27 1.481(16) . ?
C25 H25 1.0000 . ?
C26 H26A 0.9800 . ?
C26 H26B 0.9800 . ?
C26 H26C 0.9800 . ?
C27 H27A 0.9800 . ?
C27 H27B 0.9800 . ?
C27 H27C 0.9800 . ?
C28 C30 1.533(14) . ?
C28 C29 1.539(13) . ?
C28 H28 1.0000 . ?
C29 H29A 0.9800 . ?
C29 H29B 0.9800 . ?
C29 H29C 0.9800 . ?
C30 H30A 0.9800 . ?
C30 H30B 0.9800 . ?
C30 H30C 0.9800 . ?
C31 C36 1.399(11) . ?
C31 C32 1.438(10) . ?
C32 C33 1.375(10) . ?
C32 C37 1.515(11) . ?
C33 C34 1.389(13) . ?
C33 H33 0.9500 . ?
C34 C35 1.384(13) . ?
C34 C40 1.520(14) . ?
C35 C36 1.397(11) . ?
C35 H35 0.9500 . ?
C36 C43 1.507(11) . ?
C37 C38 1.551(11) . ?
C37 C39 1.561(11) . ?
C37 H37 1.0000 . ?
C38 H38A 0.9800 . ?
C38 H38B 0.9800 . ?
C38 H38C 0.9800 . ?
C39 H39A 0.9800 . ?
C39 H39B 0.9800 . ?
C39 H39C 0.9800 . ?
C43 C44 1.495(13) . ?
C43 C45 1.545(14) . ?
C43 H43 1.0000 . ?
C44 H44A 0.9800 . ?
C44 H44B 0.9800 . ?
C44 H44C 0.9800 . ?
C45 H45A 0.9800 . ?
C45 H45B 0.9800 . ?
C45 H45C 0.9800 . ?
C47 H47A 0.9800 . ?
C47 H47B 0.9800 . ?
C47 H47C 0.9800 . ?
C48 H48A 0.9800 . ?
C48 H48B 0.9800 . ?
C48 H48C 0.9800 . ?
C50 H50A 0.9801 . ?
C50 H50B 0.9800 . ?
C50 H50C 0.9800 . ?
C51 H51A 0.9800 . ?
C51 H51B 0.9800 . ?
C51 H51C 0.9800 . ?
C40 C42B 1.38(4) . ?
C40 C41B 1.39(3) . ?
C40 C42A 1.523(19) . ?
C40 C41A 1.56(2) . ?

loop_
_geom_torsion_atom_site_label_1
_geom_torsion_atom_site_label_2
_geom_torsion_atom_site_label_3
_geom_torsion_atom_site_label_4
_geom_torsion
_geom_torsion_site_symmetry_1
_geom_torsion_site_symmetry_2
_geom_torsion_site_symmetry_3
_geom_torsion_site_symmetry_4
_geom_torsion_publ_flag
O3 Cd2 P3 O8 -87.9(3) 2_756 . . . ?
O6 Cd2 P3 O8 105.6(3) . . . . ?
O8 Cd2 P3 O8 14.1(4) 2_756 . . . ?
O11 Cd2 P3 O8 -172.1(3) . . . . ?
O9 Cd2 P3 O8 -81.4(4) . . . . ?
O7 Cd2 P3 O8 91.2(4) . . . . ?
O3 Cd2 P3 O7 -179.1(3) 2_756 . . . ?
O6 Cd2 P3 O7 14.3(3) . . . . ?
O8 Cd2 P3 O7 -77.1(3) 2_756 . . . ?
O11 Cd2 P3 O7 96.7(3) . . . . ?
O9 Cd2 P3 O7 -172.6(4) . . . . ?
O3 Cd2 P3 O9 -6.5(3) 2_756 . . . ?
O6 Cd2 P3 O9 -173.1(3) . . . . ?
O8 Cd2 P3 O9 95.5(3) 2_756 . . . ?
O11 Cd2 P3 O9 -90.8(3) . . . . ?
O7 Cd2 P3 O9 172.6(4) . . . . ?
O3 Cd2 P3 C31 86.7(3) 2_756 . . . ?
O6 Cd2 P3 C31 -79.9(3) . . . . ?
O8 Cd2 P3 C31 -171.3(3) 2_756 . . . ?
O11 Cd2 P3 C31 2.4(3) . . . . ?
O9 Cd2 P3 C31 93.2(4) . . . . ?
O7 Cd2 P3 C31 -94.2(4) . . . . ?
O3 P1 O1 Cd1 44.8(6) . . . . ?
O2 P1 O1 Cd1 -76.6(5) . . . . ?
C1 P1 O1 Cd1 169.5(5) . . . . ?
O4 Cd1 O1 P1 151.9(5) . . . . ?
O9 Cd1 O1 P1 -12.1(5) 2_756 . . . ?
O7 Cd1 O1 P1 -106.0(5) . . . . ?
O10 Cd1 O1 P1 90.1(6) . . . . ?
O1 P1 O3 Cd2 -15.1(6) . . . 2_756 ?
O2 P1 O3 Cd2 106.6(5) . . . 2_756 ?
C1 P1 O3 Cd2 -136.7(4) . . . 2_756 ?
O6 P2 O4 Cd1 -73.5(6) . . . . ?
O5 P2 O4 Cd1 48.6(6) . . . . ?
C16 P2 O4 Cd1 164.2(5) . . . . ?
O1 Cd1 O4 P2 179.0(4) . . . . ?
O9 Cd1 O4 P2 -19.8(6) 2_756 . . . ?
O7 Cd1 O4 P2 71.2(5) . . . . ?
O10 Cd1 O4 P2 -116.9(6) . . . . ?
O4 P2 O6 Cd2 59.2(5) . . . . ?
O5 P2 O6 Cd2 -61.8(5) . . . . ?
C16 P2 O6 Cd2 180.0(4) . . . . ?
O3 Cd2 O6 P2 130.7(4) 2_756 . . . ?
O8 Cd2 O6 P2 33.6(4) 2_756 . . . ?
O11 Cd2 O6 P2 -142.8(4) . . . . ?
O9 Cd2 O6 P2 -67.9(6) . . . . ?
O7 Cd2 O6 P2 -53.7(4) . . . . ?
P3 Cd2 O6 P2 -60.8(5) . . . . ?
O8 P3 O7 Cd1 -8.9(5) . . . . ?
O9 P3 O7 Cd1 114.6(4) . . . . ?
C31 P3 O7 Cd1 -129.8(4) . . . . ?
Cd2 P3 O7 Cd1 120.4(4) . . . . ?
O8 P3 O7 Cd2 -129.3(2) . . . . ?
O9 P3 O7 Cd2 -5.8(3) . . . . ?
C31 P3 O7 Cd2 109.8(3) . . . . ?
O4 Cd1 O7 P3 -170.0(4) . . . . ?
O1 Cd1 O7 P3 53.3(4) . . . . ?
O9 Cd1 O7 P3 -47.4(4) 2_756 . . . ?
O10 Cd1 O7 P3 161.3(7) . . . . ?
O4 Cd1 O7 Cd2 -55.4(2) . . . . ?
O1 Cd1 O7 Cd2 167.9(2) . . . . ?
O9 Cd1 O7 Cd2 67.2(2) 2_756 . . . ?
O10 Cd1 O7 Cd2 -84.1(8) . . . . ?
O3 Cd2 O7 P3 1.9(6) 2_756 . . . ?
O6 Cd2 O7 P3 -167.8(3) . . . . ?
O8 Cd2 O7 P3 103.3(2) 2_756 . . . ?
O11 Cd2 O7 P3 -81.9(3) . . . . ?
O9 Cd2 O7 P3 4.3(2) . . . . ?
O3 Cd2 O7 Cd1 -135.7(4) 2_756 . . . ?
O6 Cd2 O7 Cd1 54.7(2) . . . . ?
O8 Cd2 O7 Cd1 -34.3(2) 2_756 . . . ?
O11 Cd2 O7 Cd1 140.5(2) . . . . ?
O9 Cd2 O7 Cd1 -133.3(3) . . . . ?
P3 Cd2 O7 Cd1 -137.6(3) . . . . ?
O7 P3 O8 Cd2 46.8(4) . . . 2_756 ?
O9 P3 O8 Cd2 -72.7(4) . . . 2_756 ?
C31 P3 O8 Cd2 166.9(3) . . . 2_756 ?
Cd2 P3 O8 Cd2 -18.3(5) . . . 2_756 ?
O8 P3 O9 Cd1 9.7(4) . . . 2_756 ?
O7 P3 O9 Cd1 -115.0(3) . . . 2_756 ?
C31 P3 O9 Cd1 130.2(4) . . . 2_756 ?
Cd2 P3 O9 Cd1 -121.4(4) . . . 2_756 ?
O8 P3 O9 Cd2 131.1(2) . . . . ?
O7 P3 O9 Cd2 6.3(3) . . . . ?
C31 P3 O9 Cd2 -108.5(3) . . . . ?
O3 Cd2 O9 P3 174.8(3) 2_756 . . . ?
O6 Cd2 O9 P3 12.3(5) . . . . ?
O8 Cd2 O9 P3 -87.3(3) 2_756 . . . ?
O11 Cd2 O9 P3 87.0(3) . . . . ?
O7 Cd2 O9 P3 -4.3(2) . . . . ?
O3 Cd2 O9 Cd1 -52.2(2) 2_756 . . 2_756 ?
O6 Cd2 O9 Cd1 145.3(3) . . . 2_756 ?
O8 Cd2 O9 Cd1 45.7(2) 2_756 . . 2_756 ?
O11 Cd2 O9 Cd1 -139.9(2) . . . 2_756 ?
O7 Cd2 O9 Cd1 128.8(3) . . . 2_756 ?
P3 Cd2 O9 Cd1 133.1(4) . . . 2_756 ?
O4 Cd1 O10 C46 18.8(9) . . . . ?
O1 Cd1 O10 C46 159.3(10) . . . . ?
O9 Cd1 O10 C46 -102.1(9) 2_756 . . . ?
O7 Cd1 O10 C46 48.4(15) . . . . ?
O3 Cd2 O11 C49 165.2(6) 2_756 . . . ?
O6 Cd2 O11 C49 54.1(6) . . . . ?
O8 Cd2 O11 C49 18(2) 2_756 . . . ?
O9 Cd2 O11 C49 -97.9(6) . . . . ?
O7 Cd2 O11 C49 -38.1(6) . . . . ?
P3 Cd2 O11 C49 -67.9(5) . . . . ?
O1 P1 C1 C2 -121.7(7) . . . . ?
O3 P1 C1 C2 4.8(8) . . . . ?
O2 P1 C1 C2 122.7(7) . . . . ?
O1 P1 C1 C6 54.0(7) . . . . ?
O3 P1 C1 C6 -179.6(6) . . . . ?
O2 P1 C1 C6 -61.6(7) . . . . ?
C6 C1 C2 C3 -5.5(12) . . . . ?
P1 C1 C2 C3 170.1(7) . . . . ?
C6 C1 C2 C7 176.4(8) . . . . ?
P1 C1 C2 C7 -8.1(12) . . . . ?
C1 C2 C3 C4 3.4(13) . . . . ?
C7 C2 C3 C4 -178.4(8) . . . . ?
C2 C3 C4 C5 0.4(13) . . . . ?
C2 C3 C4 C10 -178.4(8) . . . . ?
C3 C4 C5 C6 -2.2(13) . . . . ?
C10 C4 C5 C6 176.6(8) . . . . ?
C4 C5 C6 C1 0.0(13) . . . . ?
C4 C5 C6 C13 176.0(9) . . . . ?
C2 C1 C6 C5 3.8(12) . . . . ?
P1 C1 C6 C5 -172.0(6) . . . . ?
C2 C1 C6 C13 -172.0(8) . . . . ?
P1 C1 C6 C13 12.2(11) . . . . ?
C3 C2 C7 C8 37.1(11) . . . . ?
C1 C2 C7 C8 -144.8(9) . . . . ?
C3 C2 C7 C9 -85.7(10) . . . . ?
C1 C2 C7 C9 92.5(10) . . . . ?
C5 C4 C10 C12A -87.0(15) . . . . ?
C3 C4 C10 C12A 91.8(14) . . . . ?
C5 C4 C10 C11A 58.6(14) . . . . ?
C3 C4 C10 C11A -122.6(12) . . . . ?
C5 C4 C10 C11B 89.8(14) . . . . ?
C3 C4 C10 C11B -91.4(13) . . . . ?
C5 C4 C10 C12B -52.4(15) . . . . ?
C3 C4 C10 C12B 126.4(12) . . . . ?
C5 C6 C13 C14 -70.8(11) . . . . ?
C1 C6 C13 C14 104.9(10) . . . . ?
C5 C6 C13 C15 51.7(11) . . . . ?
C1 C6 C13 C15 -132.6(8) . . . . ?
O4 P2 C16 C17 -135.0(8) . . . . ?
O6 P2 C16 C17 100.2(8) . . . . ?
O5 P2 C16 C17 -19.4(9) . . . . ?
O4 P2 C16 C21 43.1(8) . . . . ?
O6 P2 C16 C21 -81.7(7) . . . . ?
O5 P2 C16 C21 158.7(6) . . . . ?
C21 C16 C17 C18 -7.0(13) . . . . ?
P2 C16 C17 C18 171.0(7) . . . . ?
C21 C16 C17 C22 169.4(9) . . . . ?
P2 C16 C17 C22 -12.6(15) . . . . ?
C16 C17 C18 C19 2.0(15) . . . . ?
C22 C17 C18 C19 -174.7(10) . . . . ?
C17 C18 C19 C20 3.0(15) . . . . ?
C17 C18 C19 C25 -176.3(10) . . . . ?
C18 C19 C20 C21 -3.0(16) . . . . ?
C25 C19 C20 C21 176.3(9) . . . . ?
C19 C20 C21 C16 -1.9(15) . . . . ?
C19 C20 C21 C28 178.8(10) . . . . ?
C17 C16 C21 C20 7.0(13) . . . . ?
P2 C16 C21 C20 -171.2(7) . . . . ?
C17 C16 C21 C28 -173.7(9) . . . . ?
P2 C16 C21 C28 8.1(12) . . . . ?
C16 C17 C22 C23 -122.9(11) . . . . ?
C18 C17 C22 C23 53.5(13) . . . . ?
C16 C17 C22 C24 111.2(12) . . . . ?
C18 C17 C22 C24 -72.4(12) . . . . ?
C18 C19 C25 C26 59.5(16) . . . . ?
C20 C19 C25 C26 -119.8(13) . . . . ?
C18 C19 C25 C27 -65.9(14) . . . . ?
C20 C19 C25 C27 114.8(13) . . . . ?
C20 C21 C28 C30 67.0(11) . . . . ?
C16 C21 C28 C30 -112.4(10) . . . . ?
C20 C21 C28 C29 -56.2(11) . . . . ?
C16 C21 C28 C29 124.5(9) . . . . ?
O8 P3 C31 C36 99.5(7) . . . . ?
O7 P3 C31 C36 -136.3(6) . . . . ?
O9 P3 C31 C36 -23.0(7) . . . . ?
Cd2 P3 C31 C36 -76.5(7) . . . . ?
O8 P3 C31 C32 -83.9(6) . . . . ?
O7 P3 C31 C32 40.4(7) . . . . ?
O9 P3 C31 C32 153.6(6) . . . . ?
Cd2 P3 C31 C32 100.2(6) . . . . ?
C36 C31 C32 C33 7.0(11) . . . . ?
P3 C31 C32 C33 -169.8(6) . . . . ?
C36 C31 C32 C37 -170.6(7) . . . . ?
P3 C31 C32 C37 12.6(10) . . . . ?
C31 C32 C33 C34 -1.5(13) . . . . ?
C37 C32 C33 C34 176.1(8) . . . . ?
C32 C33 C34 C35 -3.4(14) . . . . ?
C32 C33 C34 C40 178.4(9) . . . . ?
C33 C34 C35 C36 2.8(15) . . . . ?
C40 C34 C35 C36 -179.0(9) . . . . ?
C34 C35 C36 C31 2.7(14) . . . . ?
C34 C35 C36 C43 -173.7(9) . . . . ?
C32 C31 C36 C35 -7.4(12) . . . . ?
P3 C31 C36 C35 169.3(7) . . . . ?
C32 C31 C36 C43 168.6(8) . . . . ?
P3 C31 C36 C43 -14.7(12) . . . . ?
C33 C32 C37 C38 72.9(9) . . . . ?
C31 C32 C37 C38 -109.5(8) . . . . ?
C33 C32 C37 C39 -49.7(10) . . . . ?
C31 C32 C37 C39 127.8(8) . . . . ?
C35 C36 C43 C44 -71.1(11) . . . . ?
C31 C36 C43 C44 112.7(10) . . . . ?
C35 C36 C43 C45 53.8(11) . . . . ?
C31 C36 C43 C45 -122.3(10) . . . . ?
Cd1 O10 C46 N1 -141.7(10) . . . . ?
C47 N1 C46 O10 3.1(19) . . . . ?
C48 N1 C46 O10 177.5(10) . . . . ?
Cd2 O11 C49 N2 172.2(6) . . . . ?
C51 N2 C49 O11 -4.5(14) . . . . ?
C50 N2 C49 O11 179.4(5) . . . . ?
C35 C34 C40 C42B -134(2) . . . . ?
C33 C34 C40 C42B 44(2) . . . . ?
C35 C34 C40 C41B 29(2) . . . . ?
C33 C34 C40 C41B -152.8(18) . . . . ?
C35 C34 C40 C42A 162.0(11) . . . . ?
C33 C34 C40 C42A -19.9(16) . . . . ?
C35 C34 C40 C41A -76.4(14) . . . . ?
C33 C34 C40 C41A 101.7(12) . . . . ?
